data_2015643
loop_
_publ_author_name
'Yao-Cheng Shi'
'Bei-Bei Zhu'
'Xiao-Bi Jing'

_publ_section_title
;
 <i>N</i>,<i>N</i>'-Bis(2-pyridylmethyl)ferrocene-1,1'-diyldicarboxamide
 and
 <i>N</i>,<i>N</i>'-bis(3-pyridylmethyl)ferrocene-1,1'-diyldicarboxamide
;
_journal_coeditor_code GD3052
_journal_issue 11
_journal_name_full 'Acta Crystallographica Section C'
_journal_page_first m559
_journal_page_last m562
_journal_paper_doi 10.1107/S0108270106041345
_journal_volume 62
_journal_year 2006
_chemical_formula_iupac '[Fe (C12 H11 N2 O1)2]'
_chemical_formula_moiety 'C24 H22 Fe N4 O2'
_chemical_formula_sum 'C24 H22 Fe N4 O2'
_chemical_formula_weight 454.31
_chemical_name_systematic
;
N,N'-bis(3-pyridylmethyl)ferrocene-1,1'-diyldicarboxamide
;
_space_group_IT_number 2
_symmetry_cell_setting triclinic
_symmetry_space_group_name_Hall '-P 1'
_symmetry_space_group_name_H-M 'P -1'
_atom_sites_solution_hydrogens geom
_atom_sites_solution_primary direct
_atom_sites_solution_secondary difmap
_audit_creation_method SHELXL-97
_cell_angle_alpha 85.305(17)
_cell_angle_beta 89.53(2)
_cell_angle_gamma 84.831(19)
_cell_formula_units_Z 1
_cell_length_a 6.386(3)
_cell_length_b 7.882(3)
_cell_length_c 9.987(4)
_cell_measurement_reflns_used 1980
_cell_measurement_temperature 193
_cell_measurement_theta_max 25.3
_cell_measurement_theta_min 3.2
_cell_volume 499.0(4)
_computing_cell_refinement CrystalClear
_computing_data_collection 'CrystalClear (Rigaku Corporation & Molecular Structure Corporation, 2001)'
_computing_data_reduction 'CrystalStructure (Rigaku Corporation & Molecular Structure Corporation, 2004)'
_computing_molecular_graphics 'PLATON (Spek, 2003)'
_computing_publication_material PLATON
_computing_structure_refinement 'OSCAIL-X and SHELXL97 (Sheldrick, 1997)'
_computing_structure_solution 'OSCAIL-X (McArdle, 2005) and SHELXS97 (Sheldrick, 1997)'
_diffrn_ambient_temperature 193
_diffrn_detector_area_resol_mean 7.31
_diffrn_measured_fraction_theta_full 0.989
_diffrn_measured_fraction_theta_max 0.989
_diffrn_measurement_device_type 'Rigaku Mercury'
_diffrn_measurement_method \w
_diffrn_radiation_monochromator graphite
_diffrn_radiation_source 'fine-focus sealed tube'
_diffrn_radiation_type MoK\a
_diffrn_radiation_wavelength 0.71070
_diffrn_reflns_av_R_equivalents 0.0347
_diffrn_reflns_av_sigmaI/netI 0.0454
_diffrn_reflns_limit_h_max 7
_diffrn_reflns_limit_h_min -7
_diffrn_reflns_limit_k_max 8
_diffrn_reflns_limit_k_min -9
_diffrn_reflns_limit_l_max 12
_diffrn_reflns_limit_l_min -11
_diffrn_reflns_number 4908
_diffrn_reflns_theta_full 25.34
_diffrn_reflns_theta_max 25.34
_diffrn_reflns_theta_min 3.18
_diffrn_standards_decay_% 0
_exptl_absorpt_coefficient_mu 0.786
_exptl_absorpt_correction_T_max 0.917
_exptl_absorpt_correction_T_min 0.811
_exptl_absorpt_correction_type multi-scan
_exptl_absorpt_process_details 'Jacobson, 1998)'
_exptl_crystal_colour Orange
_exptl_crystal_density_diffrn 1.512
_exptl_crystal_density_method 'not measured'
_exptl_crystal_description Block
_exptl_crystal_F_000 236
_exptl_crystal_size_max 0.30
_exptl_crystal_size_mid 0.25
_exptl_crystal_size_min 0.10
_refine_diff_density_max 0.361
_refine_diff_density_min -0.449
_refine_ls_extinction_method none
_refine_ls_goodness_of_fit_ref 1.093
_refine_ls_hydrogen_treatment constr
_refine_ls_matrix_type full
_refine_ls_number_parameters 143
_refine_ls_number_reflns 1810
_refine_ls_number_restraints 0
_refine_ls_restrained_S_all 1.093
_refine_ls_R_factor_all 0.0484
_refine_ls_R_factor_gt 0.0414
_refine_ls_shift/su_max 0.000
_refine_ls_shift/su_mean 0.000
_refine_ls_structure_factor_coef Fsqd
_refine_ls_weighting_details 'calc w=1/[\s^2^(Fo^2^)+(0.0253P)^2^+0.3145P] where P=(Fo^2^+2Fc^2^)/3'
_refine_ls_weighting_scheme calc
_refine_ls_wR_factor_gt 0.0788
_refine_ls_wR_factor_ref 0.0819
_reflns_number_gt 1602
_reflns_number_total 1810
_reflns_threshold_expression I>2sigma(I)
_cod_data_source_file gd3052.cif
_cod_data_source_block II
_cod_database_code 2015643
_cod_database_fobs_code 2015643

loop_
_symmetry_equiv_pos_as_xyz
'x, y, z'
'-x, -y, -z'

loop_
_atom_site_type_symbol
_atom_site_label
_atom_site_fract_x
_atom_site_fract_y
_atom_site_fract_z
_atom_site_U_iso_or_equiv
_atom_site_adp_type
_atom_site_calc_flag
_atom_site_refinement_flags
_atom_site_occupancy
Fe Fe1 0.5000 0.5000 0.5000 0.02325(17) Uani d S 1
O O1 0.2129(3) 0.4104(2) 0.17427(18) 0.0344(5) Uani d . 1
N N1 0.4427(3) 0.6125(3) 0.13850(19) 0.0231(5) Uani d . 1
H H1N 0.5681 0.6431 0.1560 0.028 Uiso calc R 1
N N2 -0.2239(3) 0.8381(3) 0.1824(2) 0.0298(5) Uani d . 1
C C5 0.5048(4) 0.3941(3) 0.3208(2) 0.0234(6) Uani d . 1
C C4 0.4270(4) 0.2788(3) 0.4235(2) 0.0268(6) Uani d . 1
H H4 0.2857 0.2333 0.4254 0.032 Uiso calc R 1
C C3 0.5854(4) 0.2419(3) 0.5222(3) 0.0313(6) Uani d . 1
H H3 0.5746 0.1663 0.6069 0.038 Uiso calc R 1
C C2 0.7611(4) 0.3321(3) 0.4820(3) 0.0313(6) Uani d . 1
H H2 0.8955 0.3303 0.5330 0.038 Uiso calc R 1
C C1 0.7121(4) 0.4261(3) 0.3569(2) 0.0262(6) Uani d . 1
H H1 0.8060 0.5015 0.3039 0.031 Uiso calc R 1
C C6 0.3751(4) 0.4719(3) 0.2054(2) 0.0226(5) Uani d . 1
C C7 0.3117(4) 0.7142(3) 0.0379(2) 0.0245(6) Uani d . 1
H H7A 0.2519 0.6379 -0.0229 0.029 Uiso calc R 1
H H7B 0.3984 0.7918 -0.0166 0.029 Uiso calc R 1
C C8 0.1349(4) 0.8182(3) 0.1044(2) 0.0216(5) Uani d . 1
C C12 -0.0630(4) 0.7612(3) 0.1156(2) 0.0265(6) Uani d . 1
H H12 -0.0874 0.6611 0.0733 0.032 Uiso calc R 1
C C11 -0.1864(4) 0.9809(3) 0.2381(3) 0.0298(6) Uani d . 1
H H11 -0.2968 1.0366 0.2869 0.036 Uiso calc R 1
C C10 0.0026(4) 1.0518(3) 0.2287(3) 0.0289(6) Uani d . 1
H H10 0.0206 1.1556 0.2676 0.035 Uiso calc R 1
C C9 0.1661(4) 0.9684(3) 0.1612(2) 0.0261(6) Uani d . 1
H H9 0.2988 1.0139 0.1539 0.031 Uiso calc R 1

loop_
_atom_site_aniso_label
_atom_site_aniso_U_11
_atom_site_aniso_U_22
_atom_site_aniso_U_33
_atom_site_aniso_U_12
_atom_site_aniso_U_13
_atom_site_aniso_U_23
Fe1 0.0273(3) 0.0200(3) 0.0221(3) 0.0022(2) 0.0001(2) -0.0039(2)
O1 0.0363(11) 0.0331(11) 0.0354(11) -0.0135(9) -0.0083(9) 0.0010(9)
N1 0.0187(11) 0.0243(11) 0.0258(11) -0.0010(9) 0.0002(9) 0.0007(9)
N2 0.0236(12) 0.0310(13) 0.0355(12) -0.0056(10) 0.0020(10) -0.0035(10)
C5 0.0263(14) 0.0198(13) 0.0242(13) 0.0018(11) 0.0019(11) -0.0072(11)
C4 0.0358(16) 0.0186(13) 0.0265(13) -0.0023(11) 0.0045(12) -0.0060(11)
C3 0.0491(18) 0.0175(13) 0.0253(14) 0.0075(12) 0.0022(13) -0.0014(11)
C2 0.0300(15) 0.0320(15) 0.0299(14) 0.0124(12) -0.0037(12) -0.0075(12)
C1 0.0244(14) 0.0263(14) 0.0272(13) 0.0042(11) 0.0023(11) -0.0061(11)
C6 0.0245(14) 0.0210(13) 0.0231(12) -0.0001(11) 0.0017(11) -0.0078(10)
C7 0.0262(14) 0.0260(14) 0.0203(12) 0.0014(11) 0.0016(10) 0.0008(11)
C8 0.0244(14) 0.0217(13) 0.0174(12) -0.0007(10) -0.0017(10) 0.0042(10)
C12 0.0294(15) 0.0215(13) 0.0287(14) -0.0018(11) -0.0001(11) -0.0039(11)
C11 0.0295(15) 0.0284(14) 0.0309(14) 0.0021(12) 0.0034(12) -0.0044(12)
C10 0.0317(15) 0.0220(14) 0.0336(15) -0.0026(11) -0.0045(12) -0.0059(12)
C9 0.0234(14) 0.0261(14) 0.0291(14) -0.0071(11) -0.0026(11) 0.0008(11)

loop_
_atom_type_symbol
_atom_type_description
_atom_type_scat_dispersion_real
_atom_type_scat_dispersion_imag
_atom_type_scat_source
C C 0.0033 0.0016 'International Tables Vol C Tables 4.2.6.8 and 6.1.1.4'
H H 0.0000 0.0000 'International Tables Vol C Tables 4.2.6.8 and 6.1.1.4'
Fe Fe 0.3463 0.8444 'International Tables Vol C Tables 4.2.6.8 and 6.1.1.4'
N N 0.0061 0.0033 'International Tables Vol C Tables 4.2.6.8 and 6.1.1.4'
O O 0.0106 0.0060 'International Tables Vol C Tables 4.2.6.8 and 6.1.1.4'

loop_
_geom_angle_atom_site_label_1
_geom_angle_atom_site_label_2
_geom_angle_atom_site_label_3
_geom_angle_site_symmetry_1
_geom_angle_site_symmetry_3
_geom_angle
_geom_angle_publ_flag
C5 Fe1 C5 2_666 . 180.0000(10) ?
C5 Fe1 C1 2_666 2_666 40.89(10) ?
C5 Fe1 C1 . 2_666 139.11(10) ?
C5 Fe1 C1 2_666 . 139.11(10) ?
C5 Fe1 C1 . . 40.89(10) ?
C1 Fe1 C1 2_666 . 180.0 ?
C5 Fe1 C2 2_666 2_666 68.49(10) ?
C5 Fe1 C2 . 2_666 111.51(10) ?
C1 Fe1 C2 2_666 2_666 40.65(10) ?
C1 Fe1 C2 . 2_666 139.35(10) ?
C5 Fe1 C2 2_666 . 111.51(10) ?
C5 Fe1 C2 . . 68.49(10) ?
C1 Fe1 C2 2_666 . 139.35(10) ?
C1 Fe1 C2 . . 40.65(10) ?
C2 Fe1 C2 2_666 . 180.0000(10) ?
C5 Fe1 C4 2_666 2_666 40.95(10) ?
C5 Fe1 C4 . 2_666 139.05(10) ?
C1 Fe1 C4 2_666 2_666 68.68(10) ?
C1 Fe1 C4 . 2_666 111.32(10) ?
C2 Fe1 C4 2_666 2_666 68.23(11) ?
C2 Fe1 C4 . 2_666 111.77(11) ?
C5 Fe1 C4 2_666 . 139.05(10) ?
C5 Fe1 C4 . . 40.95(10) ?
C1 Fe1 C4 2_666 . 111.32(10) ?
C1 Fe1 C4 . . 68.68(10) ?
C2 Fe1 C4 2_666 . 111.77(11) ?
C2 Fe1 C4 . . 68.23(11) ?
C4 Fe1 C4 2_666 . 180.0 ?
C5 Fe1 C3 2_666 2_666 68.27(10) ?
C5 Fe1 C3 . 2_666 111.73(10) ?
C1 Fe1 C3 2_666 2_666 68.28(10) ?
C1 Fe1 C3 . 2_666 111.72(11) ?
C2 Fe1 C3 2_666 2_666 40.50(11) ?
C2 Fe1 C3 . 2_666 139.50(11) ?
C4 Fe1 C3 2_666 2_666 40.25(10) ?
C4 Fe1 C3 . 2_666 139.75(10) ?
C5 Fe1 C3 2_666 . 111.73(10) ?
C5 Fe1 C3 . . 68.27(10) ?
C1 Fe1 C3 2_666 . 111.72(11) ?
C1 Fe1 C3 . . 68.28(10) ?
C2 Fe1 C3 2_666 . 139.50(11) ?
C2 Fe1 C3 . . 40.50(11) ?
C4 Fe1 C3 2_666 . 139.75(10) ?
C4 Fe1 C3 . . 40.25(10) ?
C3 Fe1 C3 2_666 . 180.0000(10) ?
C6 N1 C7 . . 121.1(2) ?
C6 N1 H1N . . 119.5 ?
C7 N1 H1N . . 119.5 ?
C11 N2 C12 . . 116.4(2) ?
C1 C5 C4 . . 108.1(2) ?
C1 C5 C6 . . 128.8(2) ?
C4 C5 C6 . . 122.9(2) ?
C1 C5 Fe1 . . 69.92(14) ?
C4 C5 Fe1 . . 70.19(13) ?
C6 C5 Fe1 . . 121.80(16) ?
C3 C4 C5 . . 107.6(2) ?
C3 C4 Fe1 . . 69.89(15) ?
C5 C4 Fe1 . . 68.86(13) ?
C3 C4 H4 . . 126.2 ?
C5 C4 H4 . . 126.2 ?
Fe1 C4 H4 . . 126.2 ?
C4 C3 C2 . . 108.6(2) ?
C4 C3 Fe1 . . 69.86(14) ?
C2 C3 Fe1 . . 69.63(14) ?
C4 C3 H3 . . 125.7 ?
C2 C3 H3 . . 125.7 ?
Fe1 C3 H3 . . 125.7 ?
C3 C2 C1 . . 108.0(2) ?
C3 C2 Fe1 . . 69.87(14) ?
C1 C2 Fe1 . . 69.47(14) ?
C3 C2 H2 . . 126.0 ?
C1 C2 H2 . . 126.0 ?
Fe1 C2 H2 . . 126.0 ?
C2 C1 C5 . . 107.7(2) ?
C2 C1 Fe1 . . 69.88(14) ?
C5 C1 Fe1 . . 69.19(14) ?
C2 C1 H1 . . 126.2 ?
C5 C1 H1 . . 126.2 ?
Fe1 C1 H1 . . 126.2 ?
O1 C6 N1 . . 122.5(2) ?
O1 C6 C5 . . 120.9(2) ?
N1 C6 C5 . . 116.6(2) ?
N1 C7 C8 . . 110.49(19) y
N1 C7 H7A . . 109.6 ?
C8 C7 H7A . . 109.6 ?
N1 C7 H7B . . 109.6 ?
C8 C7 H7B . . 109.6 ?
H7A C7 H7B . . 108.1 ?
C12 C8 C9 . . 117.4(2) ?
C12 C8 C7 . . 120.5(2) ?
C9 C8 C7 . . 122.1(2) ?
N2 C12 C8 . . 124.3(2) ?
N2 C12 H12 . . 117.8 ?
C8 C12 H12 . . 117.8 ?
N2 C11 C10 . . 123.9(2) ?
N2 C11 H11 . . 118.1 ?
C10 C11 H11 . . 118.1 ?
C11 C10 C9 . . 118.3(2) ?
C11 C10 H10 . . 120.8 ?
C9 C10 H10 . . 120.8 ?
C10 C9 C8 . . 119.6(2) ?
C10 C9 H9 . . 120.2 ?
C8 C9 H9 . . 120.2 ?

loop_
_geom_bond_atom_site_label_1
_geom_bond_atom_site_label_2
_geom_bond_site_symmetry_2
_geom_bond_distance
_geom_bond_publ_flag
Fe1 C5 2_666 2.035(2) ?
Fe1 C5 . 2.035(2) ?
Fe1 C1 2_666 2.044(2) ?
Fe1 C1 . 2.044(2) ?
Fe1 C2 2_666 2.050(3) ?
Fe1 C2 . 2.050(3) ?
Fe1 C4 2_666 2.052(2) ?
Fe1 C4 . 2.052(2) ?
Fe1 C3 2_666 2.053(3) ?
Fe1 C3 . 2.053(3) ?
O1 C6 . 1.235(3) y
N1 C6 . 1.349(3) y
N1 C7 . 1.454(3) y
N1 H1N . 0.8800 ?
N2 C11 . 1.336(3) ?
N2 C12 . 1.346(3) ?
C5 C1 . 1.425(4) ?
C5 C4 . 1.430(3) ?
C5 C6 . 1.483(3) y
C4 C3 . 1.413(4) ?
C4 H4 . 1.0000 ?
C3 C2 . 1.420(4) ?
C3 H3 . 1.0000 ?
C2 C1 . 1.422(4) ?
C2 H2 . 1.0000 ?
C1 H1 . 1.0000 ?
C7 C8 . 1.516(3) ?
C7 H7A . 0.9900 ?
C7 H7B . 0.9900 ?
C8 C12 . 1.380(4) ?
C8 C9 . 1.385(3) ?
C12 H12 . 0.9500 ?
C11 C10 . 1.375(4) ?
C11 H11 . 0.9500 ?
C10 C9 . 1.383(4) ?
C10 H10 . 0.9500 ?
C9 H9 . 0.9500 ?

loop_
_geom_hbond_atom_site_label_D
_geom_hbond_atom_site_label_H
_geom_hbond_atom_site_label_A
_geom_hbond_site_symmetry_A
_geom_hbond_distance_DH
_geom_hbond_distance_HA
_geom_hbond_distance_DA
_geom_hbond_angle_DHA
_geom_hbond_publ_flag
C10 H10 O1 1_565 0.95 2.56 3.242(3) 129 ?
N1 H1N N2 1_655 0.88 2.15 2.952(3) 151 y

loop_
_geom_torsion_atom_site_label_1
_geom_torsion_atom_site_label_2
_geom_torsion_atom_site_label_3
_geom_torsion_atom_site_label_4
_geom_torsion
C2 Fe1 C5 C1 -37.76(15)
C4 Fe1 C5 C1 -118.9(2)
C3 Fe1 C5 C1 -81.47(16)
C1 Fe1 C5 C4 118.9(2)
C2 Fe1 C5 C4 81.14(17)
C3 Fe1 C5 C4 37.42(15)
C1 Fe1 C5 C6 -123.9(3)
C2 Fe1 C5 C6 -161.7(2)
C4 Fe1 C5 C6 117.2(3)
C3 Fe1 C5 C6 154.6(2)
C1 C5 C4 C3 0.5(3)
C6 C5 C4 C3 -175.1(2)
Fe1 C5 C4 C3 -59.38(17)
C1 C5 C4 Fe1 59.89(16)
C6 C5 C4 Fe1 -115.7(2)
C5 Fe1 C4 C3 119.1(2)
C1 Fe1 C4 C3 81.15(16)
C2 Fe1 C4 C3 37.29(15)
C1 Fe1 C4 C5 -37.97(14)
C2 Fe1 C4 C5 -81.83(16)
C3 Fe1 C4 C5 -119.1(2)
C5 C4 C3 C2 -0.3(3)
Fe1 C4 C3 C2 -59.00(17)
C5 C4 C3 Fe1 58.74(16)
C5 Fe1 C3 C4 -38.06(14)
C1 Fe1 C3 C4 -82.23(16)
C2 Fe1 C3 C4 -120.0(2)
C5 Fe1 C3 C2 81.90(16)
C1 Fe1 C3 C2 37.72(15)
C4 Fe1 C3 C2 120.0(2)
C4 C3 C2 C1 -0.1(3)
Fe1 C3 C2 C1 -59.21(16)
C4 C3 C2 Fe1 59.14(17)
C5 Fe1 C2 C3 -81.29(16)
C1 Fe1 C2 C3 -119.3(2)
C4 Fe1 C2 C3 -37.07(15)
C5 Fe1 C2 C1 37.97(15)
C4 Fe1 C2 C1 82.18(17)
C3 Fe1 C2 C1 119.3(2)
C3 C2 C1 C5 0.4(3)
Fe1 C2 C1 C5 -59.08(16)
C3 C2 C1 Fe1 59.46(16)
C4 C5 C1 C2 -0.5(3)
C6 C5 C1 C2 174.7(2)
Fe1 C5 C1 C2 59.51(17)
C4 C5 C1 Fe1 -60.06(16)
C6 C5 C1 Fe1 115.2(2)
C5 Fe1 C1 C2 -119.0(2)
C4 Fe1 C1 C2 -81.00(17)
C3 Fe1 C1 C2 -37.58(16)
C2 Fe1 C1 C5 119.0(2)
C4 Fe1 C1 C5 38.03(14)
C3 Fe1 C1 C5 81.44(16)
C7 N1 C6 O1 9.1(3)
C7 N1 C6 C5 -170.26(19)
C1 C5 C6 O1 167.4(2)
C4 C5 C6 O1 -17.9(4)
Fe1 C5 C6 O1 -103.7(2)
C1 C5 C6 N1 -13.2(4)
C4 C5 C6 N1 161.5(2)
Fe1 C5 C6 N1 75.7(3)
C6 N1 C7 C8 74.1(3)
N1 C7 C8 C12 -98.0(3)
N1 C7 C8 C9 79.1(3)
C11 N2 C12 C8 1.6(4)
C9 C8 C12 N2 -2.9(4)
C7 C8 C12 N2 174.4(2)
C12 N2 C11 C10 0.9(4)
N2 C11 C10 C9 -2.0(4)
C11 C10 C9 C8 0.6(4)
C12 C8 C9 C10 1.6(4)
C7 C8 C9 C10 -175.6(2)
